data_4336835
loop_
_publ_author_name
'Amit Majumdar'
'Stephen J. Lippard'

_publ_contact_author_address
;Department of Chemistry, Room 18-498
Massachusetts Institute of Technology
77 Massachusetts Avenue
Cambridge, MA 02139-4307
;
_publ_contact_author_email lippard@mit.edu
_publ_contact_author_name 'S. J. Lippard'
_publ_section_title
;
 Non-Heme Mononitrosyldiiron Complexes: Importance of Iron Oxidation State
 in Controlling the Nature of the Nitrosylated Products
;
_journal_name_full 'Inorganic Chemistry'
_journal_page_first 13292
_journal_page_last 13294
_journal_paper_doi 10.1021/ic4019508
_journal_volume 52
_journal_year 2013
_chemical_formula_moiety 'C49 H64 Fe2 N13 O5, 3(B F4)'
_chemical_formula_sum 'C49 H64 B3 F12 Fe2 N13 O5'
_chemical_formula_weight 1287.26
_chemical_name_systematic
;
 ?
;
_space_group_IT_number 2
_space_group_name_Hall '-P 1'
_space_group_name_H-M_alt 'P -1'
_symmetry_cell_setting triclinic
_symmetry_space_group_name_Hall '-P 1'
_symmetry_space_group_name_H-M 'P -1'
_atom_sites_solution_hydrogens geom
_audit_creation_date 2013-06-19
_audit_creation_method
;
  Olex2 1.2
  (compiled Apr 23 2013 17:59:47, GUI svn.r4466)
;
_cell_angle_alpha 67.6430(10)
_cell_angle_beta 73.8330(10)
_cell_angle_gamma 76.6920(10)
_cell_formula_units_Z 2
_cell_length_a 13.6754(5)
_cell_length_b 14.8013(6)
_cell_length_c 18.9609(7)
_cell_measurement_reflns_used 18135
_cell_measurement_temperature 100(2)
_cell_measurement_theta_max 25.58
_cell_measurement_theta_min 2.21
_cell_volume 3375.6(2)
_computing_data_reduction 'SAINT v7.46A (Bruker, 2008)'
_computing_molecular_graphics
;
O. V. Dolomanov, L. J. Bourhis, R. J. Gildea, J. A. K. Howard and H. Puschmann,
OLEX2: a complete structure solution, refinement and analysis program.
J. Appl. Cryst. (2009). 42, 339-341.
;
_computing_publication_material
;
O. V. Dolomanov, L. J. Bourhis, R. J. Gildea, J. A. K. Howard and H. Puschmann,
OLEX2: a complete structure solution, refinement and analysis program.
J. Appl. Cryst. (2009). 42, 339-341.
;
_computing_structure_refinement
;
SHELXL, G.M. Sheldrick, Acta Cryst.
(2008). A64, 112-122
;
_diffrn_ambient_temperature 100.0
_diffrn_measured_fraction_theta_full 0.999
_diffrn_measured_fraction_theta_max 0.996
_diffrn_measurement_device_type 'CCD area detector'
_diffrn_measurement_method 'phi and omega scans'
_diffrn_radiation_monochromator graphite
_diffrn_radiation_type MoK\a
_diffrn_radiation_wavelength 0.71073
_diffrn_reflns_av_R_equivalents 0.0283
_diffrn_reflns_av_unetI/netI 0.0257
_diffrn_reflns_Laue_measured_fraction_full 0.999
_diffrn_reflns_Laue_measured_fraction_max 0.996
_diffrn_reflns_limit_h_max 16
_diffrn_reflns_limit_h_min -16
_diffrn_reflns_limit_k_max 18
_diffrn_reflns_limit_k_min -18
_diffrn_reflns_limit_l_max 23
_diffrn_reflns_limit_l_min -23
_diffrn_reflns_number 54938
_diffrn_reflns_point_group_measured_fraction_full 0.999
_diffrn_reflns_point_group_measured_fraction_max 0.996
_diffrn_reflns_theta_full 25.242
_diffrn_reflns_theta_max 25.73
_diffrn_reflns_theta_min 1.50
_exptl_absorpt_coefficient_mu 0.512
_exptl_absorpt_correction_T_max 0.7453
_exptl_absorpt_correction_T_min 0.6684
_exptl_absorpt_correction_type multi-scan
_exptl_absorpt_process_details
;
SADABS-2008/1 (Bruker,2008) was used for absorption correction.
wR2(int) was 0.0539 before and 0.0403 after correction.
The Ratio of minimum to maximum transmission is 0.8968.
The \l/2 correction factor is 0.0015.
;
_exptl_crystal_colour green
_exptl_crystal_density_diffrn 1.266
_exptl_crystal_description needle
_exptl_crystal_F_000 1328
_exptl_crystal_size_max 0.38
_exptl_crystal_size_mid 0.22
_exptl_crystal_size_min 0.08
_refine_diff_density_max 1.663
_refine_diff_density_min -1.409
_refine_diff_density_rms 0.119
_refine_ls_extinction_method none
_refine_ls_goodness_of_fit_ref 1.112
_refine_ls_hydrogen_treatment constr
_refine_ls_matrix_type full
_refine_ls_number_parameters 693
_refine_ls_number_reflns 12837
_refine_ls_number_restraints 37
_refine_ls_restrained_S_all 1.116
_refine_ls_R_factor_all 0.1044
_refine_ls_R_factor_gt 0.0891
_refine_ls_shift/su_max 0.000
_refine_ls_shift/su_mean 0.000
_refine_ls_structure_factor_coef Fsqd
_refine_ls_weighting_details 'w=1/[\s^2^(Fo^2^)+(0.1695P)^2^+6.8667P] where P=(Fo^2^+2Fc^2^)/3'
_refine_ls_weighting_scheme calc
_refine_ls_wR_factor_gt 0.2648
_refine_ls_wR_factor_ref 0.2796
_reflns_Friedel_coverage 0.000
_reflns_number_gt 10205
_reflns_number_total 12837
_reflns_threshold_expression 'I > 2\s(I)'
_cod_data_source_file ic4019508_si_002_3.cif
_cod_data_source_block 113
_cod_database_code 4336835
_olex2_refinement_description
;
1. Fixed Uiso
 At 1.2 times of:
  All C(H) groups, All C(H,H) groups
 At 1.5 times of:
  All C(H,H,H) groups, All O(H) groups
2. Restrained distances
 C44-C46B
 2.42 with sigma of 0.04
 N11A-C44 \\sim N11B-C44
 with sigma of 0.02
 N11A-C45A \\sim N11A-C46A \\sim N11B-C45B \\sim N11B-C46B
 with sigma of 0.02
 F6-B2 \\sim F8-B2
 with sigma of 0.02
 F10B-B3B \\sim F9B-B3B \\sim F12B-B3B \\sim F11B-B3B \\sim F12A-B3A 
\\sim F11A-B3A \\sim F10A-B3A ~
 F9A-B3A
 with sigma of 0.02
3. Uiso/Uaniso restraints and constraints
Uanis(C15) = Uanis(C20) = Uanis(C19) = Uanis(C18) = Uanis(C17) = Uanis(C16)
Uanis(C45A) = Uanis(C45B) = Uanis(C46A) = Uanis(C46B)
Uanis(N11A) = Uanis(N11B)
Uanis(C44) = Uanis(C46A) = Uanis(C46B) = Uanis(C45A) = Uanis(C45B)
 = Uanis(N11A) = Uanis(N11B)
Uanis(F10B) = Uanis(F10A)
Uanis(F12B) = Uanis(F12A)
Uanis(F9A) = Uanis(F9B)
Uanis(F11B) = Uanis(F11A)
Uanis(F5) = Uanis(F9A) = Uanis(F9B) = Uanis(F11A) = Uanis(F11B) =
 Uanis(F10A) = Uanis(F10B) = Uanis(F12A) = Uanis(F12B) = 
Uanis(B3A) = Uanis(B3B)
Uanis(C21) = Uanis(C22)
Uanis(F2) = Uanis(F4)
Uanis(F6) = Uanis(F7)
4. others
 Sof(H44A)=Sof(C45B)=Sof(H45D)=Sof(H45E)=Sof(H45F)=Sof(C46B)=Sof(H46D)=
 Sof(H46E)=Sof(H46F)=Sof(N11B)=1-FVAR(1)
 Sof(H44)=Sof(C45A)=Sof(H45A)=Sof(H45B)=Sof(H45C)=Sof(C46A)=Sof(H46A)=
 Sof(H46B)=Sof(H46C)=Sof(N11A)=FVAR(1)
 Sof(B3B)=Sof(F9B)=Sof(F10B)=Sof(F11B)=Sof(F12B)=1-FVAR(2)
 Sof(B3A)=Sof(F9A)=Sof(F10A)=Sof(F11A)=Sof(F12A)=FVAR(2)
5.a Ternary CH refined with riding coordinates:
 C1(H1)
5.b Secondary CH2 refined with riding coordinates:
 C2(H2A,H2B), C3(H3A,H3B), C11(H11A,H11B), C13(H13A,H13B), C21(H21A,H21B),
 C23(H23A,H23B), C24(H24A,H24B), C32(H32A,H32B), C34(H34A,H34B), C42(H42A,H42B)
5.c Me refined with riding coordinates:
 C45A(H45A,H45B,H45C), C45B(H45D,H45E,H45F), C46A(H46A,H46B,H46C), C46B(H46D,
 H46E,H46F)
5.d Aromatic/amide H refined with riding coordinates:
 C6(H6), C7(H7), C8(H8), C9(H9), C16(H16), C17(H17), C18(H18), C19(H19),
 C27(H27), C28(H28), C29(H29), C30(H30), C37(H37), C38(H38), C39(H39), C40(H40),
  C44(H44), C44(H44A), C47(H47)
5.e Tetrahedral OH refined with riding coordinates:
 O4(H4)
5.f Idealised Me refined as rotating group:
 C12(H12A,H12B,H12C), C22(H22A,H22B,H22C), C33(H33A,H33B,H33C), C43(H43A,H43B,
 H43C), C48(H48A,H48B,H48C), C49(H49A,H49B,H49C)
;
_shelx_estimated_absorpt_t_max 0.960
_shelx_estimated_absorpt_t_min 0.829
_shelx_space_group_comment
;
The symmetry employed for this shelxl refinement is uniquely defined
by the following loop, which should always be used as a source of
symmetry information in preference to the above space-group names.
They are only intended as comments.
;
_shelxl_version_number 2013-3

loop_
_space_group_symop_operation_xyz
'x, y, z'
'-x, -y, -z'

loop_
_atom_site_label
_atom_site_type_symbol
_atom_site_fract_x
_atom_site_fract_y
_atom_site_fract_z
_atom_site_U_iso_or_equiv
_atom_site_adp_type
_atom_site_occupancy
_atom_site_site_symmetry_order
_atom_site_calc_flag
_atom_site_refinement_flags_posn
_atom_site_refinement_flags_adp
_atom_site_refinement_flags_occupancy
_atom_site_disorder_assembly
_atom_site_disorder_group
C1 C 0.1151(3) 0.1734(3) 0.3374(3) 0.0327(9) Uani 1 1 d . . . . .
H1 H 0.0517 0.2201 0.3249 0.039 Uiso 1 1 calc R U . . .
C2 C 0.1526(4) 0.1158(4) 0.2822(3) 0.0404(11) Uani 1 1 d . . . . .
H2A H 0.2115 0.0658 0.2981 0.048 Uiso 1 1 calc R U . . .
H2B H 0.0970 0.0806 0.2858 0.048 Uiso 1 1 calc R U . . .
C3 C 0.2687(4) 0.1252(4) 0.1583(3) 0.0470(12) Uani 1 1 d . . . . .
H3A H 0.2692 0.1533 0.1018 0.056 Uiso 1 1 calc R U . . .
H3B H 0.2584 0.0551 0.1771 0.056 Uiso 1 1 calc R U . . .
C4 C 0.3676(4) 0.1322(4) 0.1718(3) 0.0410(11) Uani 1 1 d . . . . .
C5 C 0.4815(4) 0.1906(4) 0.1981(3) 0.0433(11) Uani 1 1 d . . . . .
C6 C 0.5326(4) 0.2426(4) 0.2213(3) 0.0504(13) Uani 1 1 d . . . . .
H6 H 0.4963 0.2910 0.2443 0.061 Uiso 1 1 calc R U . . .
C7 C 0.6383(5) 0.2203(5) 0.2093(4) 0.0637(17) Uani 1 1 d . . . . .
H7 H 0.6760 0.2542 0.2242 0.076 Uiso 1 1 calc R U . . .
C8 C 0.6907(5) 0.1493(5) 0.1758(4) 0.072(2) Uani 1 1 d . . . . .
H8 H 0.7635 0.1366 0.1683 0.086 Uiso 1 1 calc R U . . .
C9 C 0.6425(5) 0.0968(5) 0.1531(4) 0.073(2) Uani 1 1 d . . . . .
H9 H 0.6795 0.0478 0.1310 0.087 Uiso 1 1 calc R U . . .
C10 C 0.5340(4) 0.1198(4) 0.1644(4) 0.0528(14) Uani 1 1 d . . . . .
C11 C 0.4809(6) 0.0046(5) 0.1156(5) 0.0720(19) Uani 1 1 d . . . . .
H11A H 0.5408 0.0160 0.0713 0.086 Uiso 1 1 calc R U . . .
H11B H 0.4207 0.0065 0.0955 0.086 Uiso 1 1 calc R U . . .
C12 C 0.5026(7) -0.0972(6) 0.1763(6) 0.090(3) Uani 1 1 d . . . . .
H12A H 0.5198 -0.1477 0.1514 0.135 Uiso 1 1 calc R U . . .
H12B H 0.4415 -0.1107 0.2184 0.135 Uiso 1 1 calc R U . . .
H12C H 0.5604 -0.0985 0.1978 0.135 Uiso 1 1 calc R U . . .
C13 C 0.0973(4) 0.2236(5) 0.1607(3) 0.0508(13) Uani 1 1 d . . . . .
H13A H 0.0442 0.1789 0.1834 0.061 Uiso 1 1 calc R U . . .
H13B H 0.1213 0.2320 0.1046 0.061 Uiso 1 1 calc R U . . .
C14 C 0.0522(4) 0.3209(4) 0.1700(3) 0.0455(12) Uani 1 1 d . . . . .
C15 C 0.0376(5) 0.4580(6) 0.1909(4) 0.0687(8) Uani 1 1 d . . . . .
C16 C 0.0497(6) 0.5358(5) 0.2089(4) 0.0687(8) Uani 1 1 d . . . . .
H16 H 0.1063 0.5344 0.2293 0.082 Uiso 1 1 calc R U . . .
C17 C -0.0280(5) 0.6179(6) 0.1951(3) 0.0687(8) Uani 1 1 d . . . . .
H17 H -0.0231 0.6736 0.2067 0.082 Uiso 1 1 calc R U . . .
C18 C -0.1090(5) 0.6212(5) 0.1662(4) 0.0687(8) Uani 1 1 d . . . . .
H18 H -0.1577 0.6794 0.1571 0.082 Uiso 1 1 calc R U . . .
C19 C -0.1231(6) 0.5437(5) 0.1498(4) 0.0687(8) Uani 1 1 d . . . . .
H19 H -0.1814 0.5455 0.1311 0.082 Uiso 1 1 calc R U . . .
C20 C -0.0471(5) 0.4616(5) 0.1619(4) 0.0687(8) Uani 1 1 d . . . . .
C21 C -0.1080(6) 0.3448(9) 0.1190(5) 0.095(2) Uani 1 1 d . . . . .
H21A H -0.1797 0.3663 0.1423 0.114 Uiso 1 1 calc R U . . .
H21B H -0.0985 0.2721 0.1335 0.114 Uiso 1 1 calc R U . . .
C22 C -0.0899(6) 0.3920(8) 0.0300(5) 0.095(2) Uani 1 1 d . . . . .
H22A H -0.0271 0.3575 0.0062 0.143 Uiso 1 1 calc R U . . .
H22B H -0.0826 0.4616 0.0149 0.143 Uiso 1 1 calc R U . . .
H22C H -0.1485 0.3870 0.0121 0.143 Uiso 1 1 calc R U . . .
C23 C 0.0918(4) 0.1018(3) 0.4214(3) 0.0344(10) Uani 1 1 d . . . . .
H23A H 0.0259 0.0773 0.4318 0.041 Uiso 1 1 calc R U . . .
H23B H 0.1469 0.0445 0.4289 0.041 Uiso 1 1 calc R U . . .
C24 C 0.0959(3) 0.0844(3) 0.5556(3) 0.0325(9) Uani 1 1 d . . . . .
H24A H 0.1370 0.0210 0.5526 0.039 Uiso 1 1 calc R U . . .
H24B H 0.0273 0.0711 0.5891 0.039 Uiso 1 1 calc R U . . .
C25 C 0.1485(3) 0.1323(3) 0.5887(2) 0.0299(9) Uani 1 1 d . . . . .
C26 C 0.2482(3) 0.2259(3) 0.5895(3) 0.0300(9) Uani 1 1 d . . . . .
C27 C 0.3166(3) 0.2937(4) 0.5706(3) 0.0368(10) Uani 1 1 d . . . . .
H27 H 0.3440 0.3304 0.5181 0.044 Uiso 1 1 calc R U . . .
C28 C 0.3416(4) 0.3042(4) 0.6324(3) 0.0457(12) Uani 1 1 d . . . . .
H28 H 0.3875 0.3494 0.6218 0.055 Uiso 1 1 calc R U . . .
C29 C 0.3023(4) 0.2509(4) 0.7097(3) 0.0493(13) Uani 1 1 d . . . . .
H29 H 0.3220 0.2609 0.7501 0.059 Uiso 1 1 calc R U . . .
C30 C 0.2346(4) 0.1833(4) 0.7295(3) 0.0434(12) Uani 1 1 d . . . . .
H30 H 0.2077 0.1468 0.7823 0.052 Uiso 1 1 calc R U . . .
C31 C 0.2088(3) 0.1723(3) 0.6677(3) 0.0338(10) Uani 1 1 d . . . . .
C32 C 0.0883(4) 0.0405(3) 0.7330(3) 0.0431(12) Uani 1 1 d . . . . .
H32A H 0.1297 0.0107 0.7737 0.052 Uiso 1 1 calc R U . . .
H32B H 0.0792 -0.0130 0.7172 0.052 Uiso 1 1 calc R U . . .
C33 C -0.0150(5) 0.0862(5) 0.7667(4) 0.077(2) Uani 1 1 d . . . . .
H33A H -0.0563 0.1160 0.7266 0.116 Uiso 1 1 calc R U . . .
H33B H -0.0062 0.1372 0.7846 0.116 Uiso 1 1 calc R U . . .
H33C H -0.0501 0.0354 0.8108 0.116 Uiso 1 1 calc R U . . .
C34 C -0.0102(3) 0.2272(3) 0.4797(3) 0.0326(9) Uani 1 1 d . . . . .
H34A H -0.0559 0.2200 0.4504 0.039 Uiso 1 1 calc R U . . .
H34B H -0.0475 0.2142 0.5347 0.039 Uiso 1 1 calc R U . . .
C35 C 0.0161(3) 0.3301(3) 0.4457(2) 0.0251(8) Uani 1 1 d . . . . .
C36 C 0.1039(3) 0.4527(3) 0.4005(2) 0.0289(9) Uani 1 1 d . . . . .
C37 C 0.1801(4) 0.5127(3) 0.3740(3) 0.0332(9) Uani 1 1 d . . . . .
H37 H 0.2510 0.4868 0.3672 0.040 Uiso 1 1 calc R U . . .
C38 C 0.1466(4) 0.6131(3) 0.3578(3) 0.0429(11) Uani 1 1 d . . . . .
H38 H 0.1962 0.6569 0.3397 0.052 Uiso 1 1 calc R U . . .
C39 C 0.0422(5) 0.6518(3) 0.3673(3) 0.0452(12) Uani 1 1 d . . . . .
H39 H 0.0229 0.7209 0.3558 0.054 Uiso 1 1 calc R U . . .
C40 C -0.0326(4) 0.5926(3) 0.3927(3) 0.0398(11) Uani 1 1 d . . . . .
H40 H -0.1034 0.6191 0.3983 0.048 Uiso 1 1 calc R U . . .
C41 C -0.0007(3) 0.4913(3) 0.4102(2) 0.0296(9) Uani 1 1 d . . . . .
C42 C -0.1666(3) 0.4184(4) 0.4532(3) 0.0400(11) Uani 1 1 d . . . . .
H42A H -0.1996 0.4705 0.4765 0.048 Uiso 1 1 calc R U . . .
H42B H -0.1878 0.3550 0.4912 0.048 Uiso 1 1 calc R U . . .
C43 C -0.2031(4) 0.4415(4) 0.3795(4) 0.0512(13) Uani 1 1 d . . . . .
H43A H -0.1739 0.4991 0.3392 0.077 Uiso 1 1 calc R U . . .
H43B H -0.2783 0.4557 0.3898 0.077 Uiso 1 1 calc R U . . .
H43C H -0.1807 0.3847 0.3614 0.077 Uiso 1 1 calc R U . . .
C44 C 0.3224(6) 0.4188(6) 0.0399(4) 0.0809(16) Uani 1 1 d D . . . .
H44 H 0.3226 0.4734 0.0546 0.097 Uiso 0.618(13) 1 calc R U P A 1
H44A H 0.2994 0.4769 0.0534 0.097 Uiso 0.382(13) 1 calc R U P A 2
C45A C 0.3976(12) 0.5138(9) -0.0939(7) 0.0809(16) Uani 0.618(13) 1 d D . P A 1
H45A H 0.3872 0.5644 -0.0700 0.121 Uiso 0.618(13) 1 calc R U P A 1
H45B H 0.3591 0.5377 -0.1356 0.121 Uiso 0.618(13) 1 calc R U P A 1
H45C H 0.4709 0.4994 -0.1157 0.121 Uiso 0.618(13) 1 calc R U P A 1
C45B C 0.4590(18) 0.5041(15) -0.0717(12) 0.0809(16) Uani 0.382(13) 1 d D . P A 2
H45D H 0.4532 0.5326 -0.1265 0.121 Uiso 0.382(13) 1 calc R U P A 2
H45E H 0.5293 0.4713 -0.0685 0.121 Uiso 0.382(13) 1 calc R U P A 2
H45F H 0.4425 0.5566 -0.0490 0.121 Uiso 0.382(13) 1 calc R U P A 2
C46A C 0.3678(12) 0.3366(10) -0.0581(8) 0.0809(16) Uani 0.618(13) 1 d D . P A 1
H46A H 0.4192 0.2837 -0.0346 0.121 Uiso 0.618(13) 1 calc R U P A 1
H46B H 0.3883 0.3561 -0.1150 0.121 Uiso 0.618(13) 1 calc R U P A 1
H46C H 0.3009 0.3130 -0.0404 0.121 Uiso 0.618(13) 1 calc R U P A 1
C46B C 0.4185(19) 0.3425(15) -0.0550(12) 0.0809(16) Uani 0.382(13) 1 d D . P A 2
H46D H 0.3929 0.2846 -0.0126 0.121 Uiso 0.382(13) 1 calc R U P A 2
H46E H 0.4937 0.3300 -0.0695 0.121 Uiso 0.382(13) 1 calc R U P A 2
H46F H 0.3896 0.3554 -0.1004 0.121 Uiso 0.382(13) 1 calc R U P A 2
C47 C 0.4012(3) 0.0770(3) 0.4064(3) 0.0338(9) Uani 1 1 d . . . . .
H47 H 0.4326 0.1312 0.3675 0.041 Uiso 1 1 calc R U . . .
C48 C 0.4140(4) -0.0997(4) 0.4780(4) 0.0523(14) Uani 1 1 d . . . . .
H48A H 0.3514 -0.0803 0.5124 0.078 Uiso 1 1 calc R U . . .
H48B H 0.4652 -0.1399 0.5089 0.078 Uiso 1 1 calc R U . . .
H48C H 0.3978 -0.1381 0.4515 0.078 Uiso 1 1 calc R U . . .
C49 C 0.5600(4) -0.0253(4) 0.3764(4) 0.0594(16) Uani 1 1 d . . . . .
H49A H 0.5645 -0.0683 0.3466 0.089 Uiso 1 1 calc R U . . .
H49B H 0.6067 -0.0558 0.4126 0.089 Uiso 1 1 calc R U . . .
H49C H 0.5795 0.0388 0.3404 0.089 Uiso 1 1 calc R U . . .
N1 N 0.1846(3) 0.1799(3) 0.2004(2) 0.0394(9) Uani 1 1 d . . . . .
N2 N 0.3762(3) 0.1971(3) 0.2019(2) 0.0407(9) Uani 1 1 d . . . . .
N3 N 0.4605(4) 0.0830(4) 0.1491(3) 0.0525(11) Uani 1 1 d . . . . .
N4 N 0.0987(3) 0.3675(3) 0.1953(2) 0.0417(9) Uani 1 1 d . . . . .
N5 N -0.0367(3) 0.3723(4) 0.1505(3) 0.0559(13) Uani 1 1 d . . . . .
N6 N 0.0854(3) 0.1537(2) 0.4761(2) 0.0284(7) Uani 1 1 d . . . . .
N7 N 0.2095(3) 0.1986(2) 0.5422(2) 0.0267(7) Uani 1 1 d . . . . .
N8 N 0.1448(3) 0.1128(3) 0.6647(2) 0.0332(8) Uani 1 1 d . . . . .
N9 N 0.1109(3) 0.3502(2) 0.4235(2) 0.0255(7) Uani 1 1 d . . . . .
N10 N -0.0544(3) 0.4120(3) 0.4386(2) 0.0295(8) Uani 1 1 d . . . . .
N11A N 0.3605(10) 0.4230(9) -0.0341(6) 0.0809(16) Uani 0.618(13) 1 d D . P A 1
N11B N 0.3864(16) 0.4314(15) -0.0282(10) 0.0809(16) Uani 0.382(13) 1 d D . P A 2
N12 N 0.4551(3) -0.0116(3) 0.4201(2) 0.0362(9) Uani 1 1 d . . . . .
N13 N 0.2976(3) 0.3961(3) 0.2224(2) 0.0427(10) Uani 1 1 d . . . . .
O1 O 0.1952(2) 0.2273(2) 0.32865(17) 0.0306(6) Uani 1 1 d . . . . .
O2 O 0.3367(4) 0.4576(4) 0.2158(3) 0.0741(13) Uani 1 1 d . . . . .
O3 O 0.2871(3) 0.3450(3) 0.0893(2) 0.0594(11) Uani 1 1 d . . . . .
O4 O 0.3368(2) 0.29895(19) 0.38035(16) 0.0250(6) Uani 1 1 d . . . . .
H4 H 0.3847 0.2680 0.3561 0.037 Uiso 1 1 calc R U . . .
O5 O 0.3107(2) 0.0938(2) 0.44199(19) 0.0353(7) Uani 1 1 d . . . . .
Fe1 Fe 0.24773(5) 0.30233(5) 0.21304(4) 0.0335(2) Uani 1 1 d . . . . .
Fe2 Fe 0.22604(4) 0.23154(4) 0.42170(3) 0.02529(19) Uani 1 1 d . . . . .
B1 B 0.1902(5) 0.8228(4) 0.6556(4) 0.0466(14) Uani 1 1 d . . . . .
F1 F 0.2426(2) 0.8968(2) 0.64623(18) 0.0468(7) Uani 1 1 d . . . . .
F2 F 0.1684(4) 0.8354(4) 0.5852(3) 0.0898(10) Uani 1 1 d . . . . .
F3 F 0.2421(4) 0.7303(3) 0.6876(4) 0.109(2) Uani 1 1 d . . . . .
F4 F 0.0967(4) 0.8316(4) 0.7061(3) 0.0898(10) Uani 1 1 d . . . . .
B2 B 0.7442(6) 0.1457(4) 0.6535(5) 0.066(2) Uani 1 1 d D . . . .
F5 F 0.7142(6) 0.2367(5) 0.6055(3) 0.1275(13) Uani 1 1 d . . . . .
F6 F 0.6797(4) 0.0798(4) 0.6663(3) 0.0916(10) Uani 1 1 d D . . . .
F7 F 0.7417(4) 0.1515(4) 0.7268(3) 0.0916(10) Uani 1 1 d . . . . .
F8 F 0.8433(3) 0.1108(3) 0.6240(3) 0.0986(16) Uani 1 1 d D . . . .
B3A B 0.2234(13) 0.1125(12) -0.0130(8) 0.1275(13) Uani 0.547(7) 1 d D . P B 1
F9A F 0.1484(10) 0.0689(9) 0.0522(6) 0.1275(13) Uani 0.547(7) 1 d D . P B 1
F10A F 0.2445(12) 0.1053(10) -0.0886(7) 0.1275(13) Uani 0.547(7) 1 d D . P B 1
F11A F 0.3293(12) 0.0835(10) -0.0059(7) 0.1275(13) Uani 0.547(7) 1 d D . P B 1
F12A F 0.2099(12) 0.2166(9) -0.0240(8) 0.1275(13) Uani 0.547(7) 1 d D . P B 1
B3B B 0.2462(15) 0.1137(12) -0.0321(12) 0.1275(13) Uani 0.453(7) 1 d D . P B 2
F9B F 0.2477(13) 0.0168(10) 0.0281(8) 0.1275(13) Uani 0.453(7) 1 d D . P B 2
F10B F 0.1841(14) 0.0868(12) -0.0733(8) 0.1275(13) Uani 0.453(7) 1 d D . P B 2
F11B F 0.3435(13) 0.1305(12) -0.0218(9) 0.1275(13) Uani 0.453(7) 1 d D . P B 2
F12B F 0.1728(14) 0.1870(12) -0.0057(9) 0.1275(13) Uani 0.453(7) 1 d D . P B 2

loop_
_atom_site_aniso_label
_atom_site_aniso_U_11
_atom_site_aniso_U_22
_atom_site_aniso_U_33
_atom_site_aniso_U_23
_atom_site_aniso_U_13
_atom_site_aniso_U_12
C1 0.033(2) 0.028(2) 0.039(2) -0.0141(19) -0.0041(18) -0.0084(18)
C2 0.045(3) 0.038(3) 0.042(3) -0.020(2) 0.002(2) -0.014(2)
C3 0.049(3) 0.047(3) 0.050(3) -0.030(2) 0.002(2) -0.008(2)
C4 0.042(3) 0.035(2) 0.040(3) -0.014(2) 0.000(2) -0.001(2)
C5 0.038(3) 0.034(2) 0.045(3) -0.003(2) -0.006(2) -0.003(2)
C6 0.047(3) 0.039(3) 0.052(3) 0.002(2) -0.013(2) -0.007(2)
C7 0.048(3) 0.051(3) 0.074(4) 0.007(3) -0.023(3) -0.010(3)
C8 0.039(3) 0.065(4) 0.083(5) 0.007(4) -0.015(3) -0.004(3)
C9 0.046(3) 0.053(4) 0.082(5) -0.003(3) -0.001(3) 0.012(3)
C10 0.041(3) 0.043(3) 0.059(3) -0.008(3) -0.006(2) 0.004(2)
C11 0.063(4) 0.064(4) 0.090(5) -0.050(4) 0.002(4) 0.009(3)
C12 0.090(6) 0.052(4) 0.120(7) -0.034(4) -0.016(5) 0.004(4)
C13 0.044(3) 0.069(4) 0.045(3) -0.026(3) -0.002(2) -0.014(3)
C14 0.038(3) 0.066(3) 0.028(2) -0.015(2) -0.0004(19) -0.008(2)
C15 0.0701(16) 0.0756(18) 0.0410(13) -0.0207(12) -0.0114(11) 0.0276(15)
C16 0.0701(16) 0.0756(18) 0.0410(13) -0.0207(12) -0.0114(11) 0.0276(15)
C17 0.0701(16) 0.0756(18) 0.0410(13) -0.0207(12) -0.0114(11) 0.0276(15)
C18 0.0701(16) 0.0756(18) 0.0410(13) -0.0207(12) -0.0114(11) 0.0276(15)
C19 0.0701(16) 0.0756(18) 0.0410(13) -0.0207(12) -0.0114(11) 0.0276(15)
C20 0.0701(16) 0.0756(18) 0.0410(13) -0.0207(12) -0.0114(11) 0.0276(15)
C21 0.058(3) 0.167(7) 0.068(3) -0.039(4) -0.019(3) -0.023(4)
C22 0.058(3) 0.167(7) 0.068(3) -0.039(4) -0.019(3) -0.023(4)
C23 0.036(2) 0.027(2) 0.043(3) -0.0156(19) -0.0008(19) -0.0107(18)
C24 0.033(2) 0.022(2) 0.035(2) -0.0064(17) 0.0000(18) -0.0039(17)
C25 0.028(2) 0.0191(19) 0.031(2) -0.0056(16) -0.0002(17) 0.0055(16)
C26 0.0246(19) 0.024(2) 0.035(2) -0.0094(17) -0.0058(17) 0.0076(16)
C27 0.029(2) 0.036(2) 0.047(3) -0.016(2) -0.0087(19) -0.0011(18)
C28 0.040(3) 0.041(3) 0.059(3) -0.023(2) -0.018(2) 0.006(2)
C29 0.046(3) 0.055(3) 0.057(3) -0.033(3) -0.020(2) 0.008(2)
C30 0.047(3) 0.041(3) 0.033(2) -0.015(2) -0.010(2) 0.015(2)
C31 0.031(2) 0.024(2) 0.037(2) -0.0096(18) -0.0039(18) 0.0090(17)
C32 0.054(3) 0.026(2) 0.031(2) -0.0031(19) 0.003(2) 0.003(2)
C33 0.060(4) 0.040(3) 0.084(5) -0.007(3) 0.036(3) -0.007(3)
C34 0.028(2) 0.023(2) 0.041(2) -0.0097(18) 0.0012(18) -0.0041(17)
C35 0.0253(19) 0.0200(19) 0.0249(19) -0.0079(15) -0.0007(15) 0.0010(15)
C36 0.037(2) 0.0201(19) 0.026(2) -0.0091(16) -0.0056(17) 0.0029(17)
C37 0.041(2) 0.022(2) 0.035(2) -0.0114(17) -0.0033(19) -0.0043(18)
C38 0.059(3) 0.026(2) 0.042(3) -0.011(2) -0.008(2) -0.007(2)
C39 0.072(4) 0.020(2) 0.039(3) -0.0130(19) -0.012(2) 0.008(2)
C40 0.049(3) 0.028(2) 0.035(2) -0.0126(19) -0.008(2) 0.012(2)
C41 0.035(2) 0.024(2) 0.026(2) -0.0117(17) -0.0026(17) 0.0017(17)
C42 0.026(2) 0.038(3) 0.051(3) -0.018(2) -0.004(2) 0.0071(19)
C43 0.048(3) 0.044(3) 0.070(4) -0.022(3) -0.029(3) 0.005(2)
C44 0.077(4) 0.078(3) 0.063(2) -0.012(2) 0.014(2) -0.020(3)
C45A 0.077(4) 0.078(3) 0.063(2) -0.012(2) 0.014(2) -0.020(3)
C45B 0.077(4) 0.078(3) 0.063(2) -0.012(2) 0.014(2) -0.020(3)
C46A 0.077(4) 0.078(3) 0.063(2) -0.012(2) 0.014(2) -0.020(3)
C46B 0.077(4) 0.078(3) 0.063(2) -0.012(2) 0.014(2) -0.020(3)
C47 0.032(2) 0.030(2) 0.033(2) -0.0061(18) -0.0056(18) -0.0018(18)
C48 0.048(3) 0.027(2) 0.066(4) -0.014(2) 0.003(3) 0.001(2)
C49 0.041(3) 0.042(3) 0.068(4) -0.010(3) 0.007(3) 0.011(2)
N1 0.039(2) 0.043(2) 0.039(2) -0.0215(18) 0.0012(17) -0.0081(18)
N2 0.035(2) 0.043(2) 0.039(2) -0.0146(18) -0.0038(17) -0.0012(17)
N3 0.050(3) 0.047(3) 0.053(3) -0.023(2) 0.000(2) 0.006(2)
N4 0.041(2) 0.042(2) 0.034(2) -0.0117(18) -0.0055(17) 0.0053(18)
N5 0.036(2) 0.086(4) 0.037(2) -0.020(2) -0.0038(18) 0.002(2)
N6 0.0285(17) 0.0189(16) 0.0333(19) -0.0081(14) -0.0021(14) -0.0018(14)
N7 0.0272(17) 0.0178(16) 0.0285(18) -0.0063(13) -0.0038(14) 0.0040(13)
N8 0.0326(19) 0.0259(18) 0.0287(19) -0.0067(15) 0.0003(15) 0.0066(15)
N9 0.0284(17) 0.0156(15) 0.0294(18) -0.0078(13) -0.0033(14) -0.0002(13)
N10 0.0267(17) 0.0287(18) 0.0285(18) -0.0128(15) -0.0027(14) 0.0065(14)
N11A 0.077(4) 0.078(3) 0.063(2) -0.012(2) 0.014(2) -0.020(3)
N11B 0.077(4) 0.078(3) 0.063(2) -0.012(2) 0.014(2) -0.020(3)
N12 0.0308(19) 0.0295(19) 0.039(2) -0.0117(16) -0.0019(16) 0.0075(15)
N13 0.051(2) 0.027(2) 0.044(2) -0.0095(17) 0.0025(19) -0.0143(18)
O1 0.0338(15) 0.0236(14) 0.0322(15) -0.0093(12) -0.0013(12) -0.0070(12)
O2 0.087(3) 0.067(3) 0.074(3) -0.031(2) 0.002(3) -0.032(3)
O3 0.060(2) 0.061(3) 0.038(2) -0.0056(18) 0.0026(17) -0.006(2)
O4 0.0188(13) 0.0198(13) 0.0289(14) -0.0062(11) 0.0030(10) -0.0020(10)
O5 0.0313(16) 0.0225(15) 0.0416(18) -0.0114(13) 0.0018(13) 0.0050(12)
Fe1 0.0358(4) 0.0292(4) 0.0304(4) -0.0084(3) -0.0022(3) -0.0033(3)
Fe2 0.0232(3) 0.0176(3) 0.0299(3) -0.0076(2) -0.0003(2) -0.0003(2)
B1 0.043(3) 0.036(3) 0.062(4) -0.018(3) -0.013(3) -0.002(2)
F1 0.0374(15) 0.0487(17) 0.0562(18) -0.0220(14) -0.0054(13) -0.0079(13)
F2 0.083(2) 0.093(2) 0.103(2) -0.0404(19) 0.0014(17) -0.0434(18)
F3 0.137(4) 0.044(2) 0.182(6) -0.055(3) -0.100(4) 0.027(2)
F4 0.083(2) 0.093(2) 0.103(2) -0.0404(19) 0.0014(17) -0.0434(18)
B2 0.078(5) 0.021(3) 0.082(5) -0.010(3) 0.009(4) -0.020(3)
F5 0.168(4) 0.106(3) 0.091(2) -0.023(2) -0.021(2) -0.010(2)
F6 0.079(2) 0.095(2) 0.113(3) -0.054(2) 0.0000(18) -0.0278(18)
F7 0.079(2) 0.095(2) 0.113(3) -0.054(2) 0.0000(18) -0.0278(18)
F8 0.073(3) 0.067(3) 0.117(4) -0.013(2) 0.033(3) -0.031(2)
B3A 0.168(4) 0.106(3) 0.091(2) -0.023(2) -0.021(2) -0.010(2)
F9A 0.168(4) 0.106(3) 0.091(2) -0.023(2) -0.021(2) -0.010(2)
F10A 0.168(4) 0.106(3) 0.091(2) -0.023(2) -0.021(2) -0.010(2)
F11A 0.168(4) 0.106(3) 0.091(2) -0.023(2) -0.021(2) -0.010(2)
F12A 0.168(4) 0.106(3) 0.091(2) -0.023(2) -0.021(2) -0.010(2)
B3B 0.168(4) 0.106(3) 0.091(2) -0.023(2) -0.021(2) -0.010(2)
F9B 0.168(4) 0.106(3) 0.091(2) -0.023(2) -0.021(2) -0.010(2)
F10B 0.168(4) 0.106(3) 0.091(2) -0.023(2) -0.021(2) -0.010(2)
F11B 0.168(4) 0.106(3) 0.091(2) -0.023(2) -0.021(2) -0.010(2)
F12B 0.168(4) 0.106(3) 0.091(2) -0.023(2) -0.021(2) -0.010(2)

loop_
_atom_type_symbol
_atom_type_description
_atom_type_scat_dispersion_real
_atom_type_scat_dispersion_imag
_atom_type_scat_source
C C 0.0033 0.0016 'International Tables Vol C Tables 4.2.6.8 and 6.1.1.4'
H H 0.0000 0.0000 'International Tables Vol C Tables 4.2.6.8 and 6.1.1.4'
N N 0.0061 0.0033 'International Tables Vol C Tables 4.2.6.8 and 6.1.1.4'
O O 0.0106 0.0060 'International Tables Vol C Tables 4.2.6.8 and 6.1.1.4'
B B 0.0013 0.0007 'International Tables Vol C Tables 4.2.6.8 and 6.1.1.4'
F F 0.0171 0.0103 'International Tables Vol C Tables 4.2.6.8 and 6.1.1.4'
Fe Fe 0.3463 0.8444 'International Tables Vol C Tables 4.2.6.8 and 6.1.1.4'

loop_
_geom_angle_atom_site_label_1
_geom_angle_atom_site_label_2
_geom_angle_atom_site_label_3
_geom_angle
C2 C1 H1 110.0
C2 C1 C23 109.4(4)
C23 C1 H1 110.0
O1 C1 H1 110.0
O1 C1 C2 108.1(4)
O1 C1 C23 109.5(4)
C1 C2 H2A 109.2
C1 C2 H2B 109.2
H2A C2 H2B 107.9
N1 C2 C1 112.2(4)
N1 C2 H2A 109.2
N1 C2 H2B 109.2
H3A C3 H3B 108.3
C4 C3 H3A 109.9
C4 C3 H3B 109.9
N1 C3 H3A 109.9
N1 C3 H3B 109.9
N1 C3 C4 109.1(4)
N2 C4 C3 122.2(4)
N2 C4 N3 111.5(5)
N3 C4 C3 126.0(5)
C6 C5 N2 130.2(5)
C10 C5 C6 121.9(5)
C10 C5 N2 107.9(5)
C5 C6 H6 121.6
C7 C6 C5 116.8(6)
C7 C6 H6 121.6
C6 C7 H7 119.4
C6 C7 C8 121.2(7)
C8 C7 H7 119.4
C7 C8 H8 118.4
C9 C8 C7 123.2(6)
C9 C8 H8 118.4
C8 C9 H9 122.0
C8 C9 C10 116.1(7)
C10 C9 H9 122.0
C5 C10 C9 120.8(6)
N3 C10 C5 106.8(5)
N3 C10 C9 132.4(6)
H11A C11 H11B 108.0
C12 C11 H11A 109.3
C12 C11 H11B 109.3
N3 C11 H11A 109.3
N3 C11 H11B 109.3
N3 C11 C12 111.5(6)
C11 C12 H12A 109.5
C11 C12 H12B 109.5
C11 C12 H12C 109.5
H12A C12 H12B 109.5
H12A C12 H12C 109.5
H12B C12 H12C 109.5
H13A C13 H13B 108.2
C14 C13 H13A 109.7
C14 C13 H13B 109.7
N1 C13 H13A 109.7
N1 C13 H13B 109.7
N1 C13 C14 110.0(4)
N4 C14 C13 122.7(5)
N4 C14 N5 113.0(5)
N5 C14 C13 124.2(5)
C16 C15 C20 121.2(6)
C16 C15 N4 131.1(7)
N4 C15 C20 107.7(7)
C15 C16 H16 122.4
C15 C16 C17 115.3(7)
C17 C16 H16 122.4
C16 C17 H17 118.4
C18 C17 C16 123.1(8)
C18 C17 H17 118.4
C17 C18 H18 118.9
C17 C18 C19 122.1(6)
C19 C18 H18 118.9
C18 C19 H19 121.8
C18 C19 C20 116.3(7)
C20 C19 H19 121.8
C19 C20 C15 121.9(7)
N5 C20 C15 106.7(5)
N5 C20 C19 131.4(7)
H21A C21 H21B 108.0
C22 C21 H21A 109.4
C22 C21 H21B 109.4
N5 C21 H21A 109.4
N5 C21 H21B 109.4
N5 C21 C22 111.4(7)
C21 C22 H22A 109.5
C21 C22 H22B 109.5
C21 C22 H22C 109.5
H22A C22 H22B 109.5
H22A C22 H22C 109.5
H22B C22 H22C 109.5
C1 C23 H23A 109.8
C1 C23 H23B 109.8
H23A C23 H23B 108.3
N6 C23 C1 109.2(3)
N6 C23 H23A 109.8
N6 C23 H23B 109.8
H24A C24 H24B 108.5
C25 C24 H24A 110.2
C25 C24 H24B 110.2
N6 C24 H24A 110.2
N6 C24 H24B 110.2
N6 C24 C25 107.3(3)
N7 C25 C24 120.6(4)
N7 C25 N8 112.6(4)
N8 C25 C24 126.8(4)
C31 C26 C27 120.7(4)
N7 C26 C27 130.6(4)
N7 C26 C31 108.7(4)
C26 C27 H27 121.7
C28 C27 C26 116.5(5)
C28 C27 H27 121.7
C27 C28 H28 118.8
C27 C28 C29 122.4(5)
C29 C28 H28 118.8
C28 C29 H29 119.1
C28 C29 C30 121.9(5)
C30 C29 H29 119.1
C29 C30 H30 121.9
C31 C30 C29 116.1(5)
C31 C30 H30 121.9
C30 C31 C26 122.3(5)
C30 C31 N8 132.3(4)
N8 C31 C26 105.4(4)
H32A C32 H32B 107.8
C33 C32 H32A 109.1
C33 C32 H32B 109.1
N8 C32 H32A 109.1
N8 C32 H32B 109.1
N8 C32 C33 112.4(4)
C32 C33 H33A 109.5
C32 C33 H33B 109.5
C32 C33 H33C 109.5
H33A C33 H33B 109.5
H33A C33 H33C 109.5
H33B C33 H33C 109.5
H34A C34 H34B 108.1
C35 C34 H34A 109.5
C35 C34 H34B 109.5
C35 C34 N6 110.6(3)
N6 C34 H34A 109.5
N6 C34 H34B 109.5
N9 C35 C34 123.2(4)
N9 C35 N10 112.6(4)
N10 C35 C34 124.1(4)
C37 C36 C41 121.8(4)
C37 C36 N9 130.6(4)
N9 C36 C41 107.6(4)
C36 C37 H37 122.0
C36 C37 C38 116.1(4)
C38 C37 H37 122.0
C37 C38 H38 118.9
C37 C38 C39 122.2(5)
C39 C38 H38 118.9
C38 C39 H39 119.2
C40 C39 C38 121.6(4)
C40 C39 H39 119.2
C39 C40 H40 121.4
C39 C40 C41 117.2(4)
C41 C40 H40 121.4
C40 C41 C36 121.1(4)
N10 C41 C36 106.6(4)
N10 C41 C40 132.3(4)
H42A C42 H42B 107.9
C43 C42 H42A 109.2
C43 C42 H42B 109.2
N10 C42 H42A 109.2
N10 C42 H42B 109.2
N10 C42 C43 111.9(4)
C42 C43 H43A 109.5
C42 C43 H43B 109.5
C42 C43 H43C 109.5
H43A C43 H43B 109.5
H43A C43 H43C 109.5
H43B C43 H43C 109.5
N11A C44 H44 119.6
N11B C44 H44A 114.3
O3 C44 H44 119.6
O3 C44 H44A 114.3
O3 C44 N11A 120.7(9)
O3 C44 N11B 131.4(11)
H45A C45A H45B 109.5
H45A C45A H45C 109.5
H45B C45A H45C 109.5
N11A C45A H45A 109.5
N11A C45A H45B 109.5
N11A C45A H45C 109.5
H45D C45B H45E 109.5
H45D C45B H45F 109.5
H45E C45B H45F 109.5
N11B C45B H45D 109.5
N11B C45B H45E 109.5
N11B C45B H45F 109.5
H46A C46A H46B 109.5
H46A C46A H46C 109.5
H46B C46A H46C 109.5
N11A C46A H46A 109.5
N11A C46A H46B 109.5
N11A C46A H46C 109.5
H46D C46B H46E 109.5
H46D C46B H46F 109.5
H46E C46B H46F 109.5
N11B C46B H46D 109.5
N11B C46B H46E 109.5
N11B C46B H46F 109.5
N12 C47 H47 118.3
O5 C47 H47 118.3
O5 C47 N12 123.5(4)
H48A C48 H48B 109.5
H48A C48 H48C 109.5
H48B C48 H48C 109.5
N12 C48 H48A 109.5
N12 C48 H48B 109.5
N12 C48 H48C 109.5
H49A C49 H49B 109.5
H49A C49 H49C 109.5
H49B C49 H49C 109.5
N12 C49 H49A 109.5
N12 C49 H49B 109.5
N12 C49 H49C 109.5
C2 N1 Fe1 103.1(3)
C3 N1 C2 109.8(4)
C3 N1 C13 112.8(4)
C3 N1 Fe1 108.8(3)
C13 N1 C2 112.4(4)
C13 N1 Fe1 109.5(3)
C4 N2 C5 106.6(4)
C4 N2 Fe1 115.8(3)
C5 N2 Fe1 135.0(4)
C4 N3 C10 107.3(5)
C4 N3 C11 127.0(5)
C10 N3 C11 125.7(5)
C14 N4 C15 106.2(5)
C14 N4 Fe1 116.0(4)
C15 N4 Fe1 136.8(5)
C14 N5 C20 106.4(5)
C14 N5 C21 128.3(7)
C20 N5 C21 125.3(6)
C23 N6 C24 112.6(3)
C23 N6 C34 112.2(3)
C23 N6 Fe2 102.0(2)
C24 N6 C34 111.1(3)
C24 N6 Fe2 108.1(3)
C34 N6 Fe2 110.4(2)
C25 N7 C26 106.7(4)
C25 N7 Fe2 116.1(3)
C26 N7 Fe2 137.1(3)
C25 N8 C31 106.7(4)
C25 N8 C32 127.8(4)
C31 N8 C32 125.5(4)
C35 N9 C36 106.4(3)
C35 N9 Fe2 116.1(3)
C36 N9 Fe2 137.3(3)
C35 N10 C41 106.9(3)
C35 N10 C42 127.7(4)
C41 N10 C42 125.4(4)
C44 N11A C45A 120.4(10)
C44 N11A C46A 121.1(10)
C45A N11A C46A 118.4(9)
C44 N11B C45B 130.0(15)
C44 N11B C46B 116.1(13)
C45B N11B C46B 110.6(15)
C47 N12 C48 122.7(4)
C47 N12 C49 120.4(4)
C49 N12 C48 117.0(4)
O2 N13 Fe1 168.5(4)
C1 O1 Fe1 110.1(2)
C1 O1 Fe2 119.1(3)
Fe2 O1 Fe1 130.38(15)
C44 O3 Fe1 130.4(5)
Fe2 O4 H4 109.5
C47 O5 Fe2 123.9(3)
N2 Fe1 N1 76.03(16)
N2 Fe1 N4 150.49(17)
N2 Fe1 O3 81.18(16)
N4 Fe1 N1 76.69(16)
N4 Fe1 O3 84.05(16)
N13 Fe1 N1 179.43(18)
N13 Fe1 N2 103.42(19)
N13 Fe1 N4 103.82(19)
N13 Fe1 O1 99.29(16)
N13 Fe1 O3 97.93(19)
O1 Fe1 N1 80.93(13)
O1 Fe1 N2 93.77(14)
O1 Fe1 N4 92.83(14)
O1 Fe1 O3 162.75(16)
O3 Fe1 N1 81.84(16)
N7 Fe2 N6 76.02(13)
N9 Fe2 N6 79.15(13)
N9 Fe2 N7 87.63(13)
O1 Fe2 N6 79.86(13)
O1 Fe2 N7 155.67(13)
O1 Fe2 N9 90.91(13)
O1 Fe2 O5 91.61(13)
O4 Fe2 N6 177.08(12)
O4 Fe2 N7 102.26(13)
O4 Fe2 N9 98.49(13)
O4 Fe2 O1 101.97(13)
O4 Fe2 O5 95.59(12)
O5 Fe2 N6 86.60(12)
O5 Fe2 N7 83.94(13)
O5 Fe2 N9 164.86(13)
F1 B1 F2 109.6(5)
F1 B1 F3 112.1(5)
F1 B1 F4 108.4(5)
F3 B1 F2 112.4(5)
F4 B1 F2 106.4(5)
F4 B1 F3 107.6(6)
F5 B2 F6 112.0(7)
F5 B2 F7 108.9(6)
F5 B2 F8 110.8(6)
F6 B2 F7 107.3(5)
F6 B2 F8 109.8(5)
F8 B2 F7 107.9(7)
F9A B3A F10A 127.1(15)
F9A B3A F11A 117.2(14)
F9A B3A F12A 107.8(12)
F10A B3A F11A 93.7(12)
F10A B3A F12A 106.5(13)
F11A B3A F12A 101.1(13)
F9B B3B F10B 92.1(13)
F9B B3B F11B 93.2(13)
F11B B3B F10B 153(2)
F12B B3B F9B 112.1(17)
F12B B3B F10B 100.3(15)
F12B B3B F11B 101.8(15)

loop_
_geom_bond_atom_site_label_1
_geom_bond_atom_site_label_2
_geom_bond_distance
C1 H1 1.0000
C1 C2 1.503(6)
C1 C23 1.532(6)
C1 O1 1.437(5)
C2 H2A 0.9900
C2 H2B 0.9900
C2 N1 1.481(6)
C3 H3A 0.9900
C3 H3B 0.9900
C3 C4 1.478(8)
C3 N1 1.473(6)
C4 N2 1.330(7)
C4 N3 1.356(7)
C5 C6 1.396(8)
C5 C10 1.389(8)
C5 N2 1.404(6)
C6 H6 0.9500
C6 C7 1.380(8)
C7 H7 0.9500
C7 C8 1.388(11)
C8 H8 0.9500
C8 C9 1.369(11)
C9 H9 0.9500
C9 C10 1.417(8)
C10 N3 1.388(8)
C11 H11A 0.9900
C11 H11B 0.9900
C11 C12 1.532(11)
C11 N3 1.463(8)
C12 H12A 0.9800
C12 H12B 0.9800
C12 H12C 0.9800
C13 H13A 0.9900
C13 H13B 0.9900
C13 C14 1.485(8)
C13 N1 1.478(7)
C14 N4 1.318(7)
C14 N5 1.343(7)
C15 C16 1.374(11)
C15 C20 1.397(10)
C15 N4 1.391(8)
C16 H16 0.9500
C16 C17 1.413(9)
C17 H17 0.9500
C17 C18 1.349(10)
C18 H18 0.9500
C18 C19 1.363(11)
C19 H19 0.9500
C19 C20 1.396(9)
C20 N5 1.387(9)
C21 H21A 0.9900
C21 H21B 0.9900
C21 C22 1.531(11)
C21 N5 1.473(9)
C22 H22A 0.9800
C22 H22B 0.9800
C22 H22C 0.9800
C23 H23A 0.9900
C23 H23B 0.9900
C23 N6 1.483(6)
C24 H24A 0.9900
C24 H24B 0.9900
C24 C25 1.497(6)
C24 N6 1.491(6)
C25 N7 1.321(5)
C25 N8 1.346(6)
C26 C27 1.409(7)
C26 C31 1.406(6)
C26 N7 1.373(6)
C27 H27 0.9500
C27 C28 1.377(7)
C28 H28 0.9500
C28 C29 1.391(8)
C29 H29 0.9500
C29 C30 1.396(8)
C30 H30 0.9500
C30 C31 1.387(7)
C31 N8 1.402(6)
C32 H32A 0.9900
C32 H32B 0.9900
C32 C33 1.499(7)
C32 N8 1.479(6)
C33 H33A 0.9800
C33 H33B 0.9800
C33 H33C 0.9800
C34 H34A 0.9900
C34 H34B 0.9900
C34 C35 1.497(6)
C34 N6 1.500(5)
C35 N9 1.314(5)
C35 N10 1.352(5)
C36 C37 1.386(6)
C36 C41 1.401(6)
C36 N9 1.398(5)
C37 H37 0.9500
C37 C38 1.389(6)
C38 H38 0.9500
C38 C39 1.399(8)
C39 H39 0.9500
C39 C40 1.365(8)
C40 H40 0.9500
C40 C41 1.395(6)
C41 N10 1.379(6)
C42 H42A 0.9900
C42 H42B 0.9900
C42 C43 1.505(7)
C42 N10 1.468(6)
C43 H43A 0.9800
C43 H43B 0.9800
C43 H43C 0.9800
C44 H44 0.9500
C44 H44A 0.9500
C44 N11A 1.336(12)
C44 N11B 1.316(14)
C44 O3 1.232(8)
C45A H45A 0.9800
C45A H45B 0.9800
C45A H45C 0.9800
C45A N11A 1.478(12)
C45B H45D 0.9800
C45B H45E 0.9800
C45B H45F 0.9800
C45B N11B 1.478(14)
C46A H46A 0.9800
C46A H46B 0.9800
C46A H46C 0.9800
C46A N11A 1.487(12)
C46B H46D 0.9800
C46B H46E 0.9800
C46B H46F 0.9800
C46B N11B 1.518(15)
C47 H47 0.9500
C47 N12 1.317(6)
C47 O5 1.253(5)
C48 H48A 0.9800
C48 H48B 0.9800
C48 H48C 0.9800
C48 N12 1.458(6)
C49 H49A 0.9800
C49 H49B 0.9800
C49 H49C 0.9800
C49 N12 1.455(6)
N1 Fe1 2.292(4)
N2 Fe1 2.084(4)
N4 Fe1 2.104(4)
N6 Fe2 2.259(3)
N7 Fe2 2.104(3)
N9 Fe2 2.076(3)
N13 O2 1.109(6)
N13 Fe1 1.764(4)
O1 Fe1 2.048(3)
O1 Fe2 1.951(3)
O3 Fe1 2.125(4)
O4 H4 0.8400
O4 Fe2 1.828(3)
O5 Fe2 2.051(3)
B1 F1 1.374(7)
B1 F2 1.383(8)
B1 F3 1.380(7)
B1 F4 1.380(8)
B2 F5 1.353(9)
B2 F6 1.373(7)
B2 F7 1.416(10)
B2 F8 1.376(8)
B3A F9A 1.410(12)
B3A F10A 1.420(13)
B3A F11A 1.443(13)
B3A F12A 1.449(13)
B3B F9B 1.454(14)
B3B F10B 1.501(13)
B3B F11B 1.484(13)
B3B F12B 1.438(14)

loop_
_geom_torsion_atom_site_label_1
_geom_torsion_atom_site_label_2
_geom_torsion_atom_site_label_3
_geom_torsion_atom_site_label_4
_geom_torsion
C1 C2 N1 C3 148.4(4)
C1 C2 N1 C13 -85.2(5)
C1 C2 N1 Fe1 32.6(4)
C1 C23 N6 C24 -162.0(4)
C1 C23 N6 C34 71.8(4)
C1 C23 N6 Fe2 -46.3(4)
C2 C1 C23 N6 163.2(4)
C2 C1 O1 Fe1 49.6(4)
C2 C1 O1 Fe2 -137.0(3)
C3 C4 N2 C5 -173.5(5)
C3 C4 N2 Fe1 -9.1(6)
C3 C4 N3 C10 172.7(5)
C3 C4 N3 C11 -8.2(9)
C4 C3 N1 C2 -85.1(5)
C4 C3 N1 C13 148.7(5)
C4 C3 N1 Fe1 27.0(5)
C5 C6 C7 C8 -0.2(9)
C5 C10 N3 C4 1.1(6)
C5 C10 N3 C11 -178.1(6)
C6 C5 C10 C9 0.7(9)
C6 C5 C10 N3 179.7(5)
C6 C5 N2 C4 179.6(5)
C6 C5 N2 Fe1 19.6(9)
C6 C7 C8 C9 -0.3(10)
C7 C8 C9 C10 1.0(10)
C8 C9 C10 C5 -1.2(9)
C8 C9 C10 N3 -179.9(6)
C9 C10 N3 C4 180.0(6)
C9 C10 N3 C11 0.8(11)
C10 C5 C6 C7 0.0(8)
C10 C5 N2 C4 0.2(6)
C10 C5 N2 Fe1 -159.8(4)
C12 C11 N3 C4 -102.4(8)
C12 C11 N3 C10 76.7(8)
C13 C14 N4 C15 175.8(5)
C13 C14 N4 Fe1 5.2(6)
C13 C14 N5 C20 -175.2(5)
C13 C14 N5 C21 1.6(9)
C14 C13 N1 C2 91.5(5)
C14 C13 N1 C3 -143.7(4)
C14 C13 N1 Fe1 -22.5(5)
C15 C16 C17 C18 0.0(10)
C15 C20 N5 C14 -1.8(7)
C15 C20 N5 C21 -178.7(6)
C16 C15 C20 C19 0.1(10)
C16 C15 C20 N5 -179.5(6)
C16 C15 N4 C14 -179.2(7)
C16 C15 N4 Fe1 -11.6(11)
C16 C17 C18 C19 1.5(11)
C17 C18 C19 C20 -2.1(10)
C18 C19 C20 C15 1.3(10)
C18 C19 C20 N5 -179.2(6)
C19 C20 N5 C14 178.6(7)
C19 C20 N5 C21 1.8(11)
C20 C15 C16 C17 -0.8(10)
C20 C15 N4 C14 0.2(6)
C20 C15 N4 Fe1 167.9(4)
C22 C21 N5 C14 -97.4(9)
C22 C21 N5 C20 78.7(9)
C23 C1 C2 N1 -175.4(4)
C23 C1 O1 Fe1 168.6(3)
C23 C1 O1 Fe2 -18.0(4)
C24 C25 N7 C26 -178.1(4)
C24 C25 N7 Fe2 0.3(5)
C24 C25 N8 C31 177.6(4)
C24 C25 N8 C32 -0.1(7)
C25 C24 N6 C23 147.4(3)
C25 C24 N6 C34 -85.8(4)
C25 C24 N6 Fe2 35.4(4)
C26 C27 C28 C29 0.1(7)
C26 C31 N8 C25 0.1(4)
C26 C31 N8 C32 177.9(4)
C27 C26 C31 C30 0.1(6)
C27 C26 C31 N8 -179.8(4)
C27 C26 N7 C25 179.9(4)
C27 C26 N7 Fe2 2.1(7)
C27 C28 C29 C30 0.0(8)
C28 C29 C30 C31 -0.1(7)
C29 C30 C31 C26 0.0(6)
C29 C30 C31 N8 179.9(4)
C30 C31 N8 C25 -179.8(4)
C30 C31 N8 C32 -2.0(7)
C31 C26 C27 C28 -0.2(6)
C31 C26 N7 C25 0.6(4)
C31 C26 N7 Fe2 -177.3(3)
C33 C32 N8 C25 -95.2(6)
C33 C32 N8 C31 87.4(7)
C34 C35 N9 C36 -175.9(4)
C34 C35 N9 Fe2 9.2(5)
C34 C35 N10 C41 175.8(4)
C34 C35 N10 C42 -7.7(7)
C35 C34 N6 C23 -112.6(4)
C35 C34 N6 C24 120.3(4)
C35 C34 N6 Fe2 0.4(4)
C36 C37 C38 C39 -0.3(7)
C36 C41 N10 C35 0.3(5)
C36 C41 N10 C42 -176.2(4)
C37 C36 C41 C40 0.6(7)
C37 C36 C41 N10 -178.7(4)
C37 C36 N9 C35 178.2(4)
C37 C36 N9 Fe2 -8.4(7)
C37 C38 C39 C40 -0.3(8)
C38 C39 C40 C41 1.0(7)
C39 C40 C41 C36 -1.1(7)
C39 C40 C41 N10 177.9(4)
C40 C41 N10 C35 -178.9(5)
C40 C41 N10 C42 4.6(7)
C41 C36 C37 C38 0.2(6)
C41 C36 N9 C35 -0.4(5)
C41 C36 N9 Fe2 173.0(3)
C43 C42 N10 C35 -95.2(5)
C43 C42 N10 C41 80.7(5)
N1 C3 C4 N2 -14.1(7)
N1 C3 C4 N3 172.8(5)
N1 C13 C14 N4 13.1(7)
N1 C13 C14 N5 -169.9(5)
N2 C4 N3 C10 -1.0(6)
N2 C4 N3 C11 178.1(6)
N2 C5 C6 C7 -179.4(5)
N2 C5 C10 C9 -179.8(5)
N2 C5 C10 N3 -0.8(6)
N3 C4 N2 C5 0.5(6)
N3 C4 N2 Fe1 164.9(3)
N4 C14 N5 C20 2.1(6)
N4 C14 N5 C21 178.8(6)
N4 C15 C16 C17 178.6(6)
N4 C15 C20 C19 -179.4(6)
N4 C15 C20 N5 1.0(7)
N5 C14 N4 C15 -1.5(6)
N5 C14 N4 Fe1 -172.1(3)
N6 C24 C25 N7 -25.6(5)
N6 C24 C25 N8 157.2(4)
N6 C34 C35 N9 -6.2(6)
N6 C34 C35 N10 177.8(4)
N7 C25 N8 C31 0.3(5)
N7 C25 N8 C32 -177.5(4)
N7 C26 C27 C28 -179.4(4)
N7 C26 C31 C30 179.5(4)
N7 C26 C31 N8 -0.4(4)
N8 C25 N7 C26 -0.5(4)
N8 C25 N7 Fe2 177.8(3)
N9 C35 N10 C41 -0.6(5)
N9 C35 N10 C42 175.9(4)
N9 C36 C37 C38 -178.3(4)
N9 C36 C41 C40 179.3(4)
N9 C36 C41 N10 0.0(5)
N10 C35 N9 C36 0.6(5)
N10 C35 N9 Fe2 -174.4(3)
N11A C44 N11B C45B 144(6)
N11A C44 N11B C46B -59(3)
N11A C44 O3 Fe1 166.9(9)
N11B C44 N11A C45A -55(4)
N11B C44 N11A C46A 124(5)
N11B C44 O3 Fe1 146.3(16)
N12 C47 O5 Fe2 179.7(3)
O1 C1 C2 N1 -56.3(5)
O1 C1 C23 N6 45.0(5)
O2 N13 Fe1 N2 70(2)
O2 N13 Fe1 N4 -99(2)
O2 N13 Fe1 O1 166(2)
O2 N13 Fe1 O3 -13(2)
O3 C44 N11A C45A 176.7(11)
O3 C44 N11A C46A -4.1(18)
O3 C44 N11B C45B -152(2)
O3 C44 N11B C46B 5(3)
O5 C47 N12 C48 0.5(8)
O5 C47 N12 C49 -180.0(5)

loop_
_smtbx_masks_void_nr
_smtbx_masks_void_average_x
_smtbx_masks_void_average_y
_smtbx_masks_void_average_z
_smtbx_masks_void_volume
_smtbx_masks_void_count_electrons
1 0.384 -0.384 0.384 677.2 177.2
